data_1504673
loop_
_publ_author_name
'Palomo, Claudio'
'Oiarbide, Mikel'
'Garc\'ia, Jes\'us M'
'Ba\~nuelos, Patricia'
'Odriozola, Jos\'e M'
'Razkin, Jes\'us'
'Linden, Anthony'

_publ_section_title
;
 Catalytic Michael reactions of ketoesters with a camphor-derived acrylate
 equivalent: stereoselective access to all-carbon quaternary centers.
;
_journal_issue 13
_journal_name_full 'Organic letters'
_journal_page_first 2637
_journal_page_last 2640
_journal_paper_doi 10.1021/ol800564d
_journal_volume 10
_journal_year 2008
_chemical_absolute_configuration syn
_chemical_formula_moiety 'C24 H38 O5'
_chemical_formula_sum 'C24 H38 O5'
_chemical_formula_weight 406.56
_chemical_name_systematic
; 
 ? 
;
_space_group_IT_number 76
_symmetry_cell_setting tetragonal
_symmetry_Int_Tables_number 76
_symmetry_space_group_name_Hall 'P 4w'
_symmetry_space_group_name_H-M 'P 41'
_atom_sites_solution_hydrogens mixed
_atom_sites_solution_primary direct
_atom_sites_solution_secondary difmap
_audit_creation_date 04-11-01
_audit_creation_method SHELXL-97
_cell_angle_alpha 90.00
_cell_angle_beta 90.00
_cell_angle_gamma 90.00
_cell_formula_units_Z 4
_cell_length_a 11.9202(5)
_cell_length_b 11.9202(5)
_cell_length_c 16.0328(8)
_cell_measurement_reflns_used 2100
_cell_measurement_temperature 160(1)
_cell_measurement_theta_max 25.0
_cell_measurement_theta_min 2.0
_cell_volume 2278.12(18)
_computing_cell_refinement 'DENZO-SMN (Otwinowski & Minor, 1997)'
_computing_data_collection 'COLLECT (Nonius, 2000)'
_computing_data_reduction 'DENZO-SMN and SCALEPACK (Otwinowski & Minor, 1997)'
_computing_molecular_graphics 'ORTEPII (Johnson, 1976)'
_computing_publication_material 'SHELXL97 and PLATON (Spek, 2003)'
_computing_structure_refinement 'SHELXL97 (Sheldrick, 1997)'
_computing_structure_solution 'SIR92 (Altomare et al., 1994)'
_diffrn_ambient_temperature 160(1)
_diffrn_detector '65 mm CCD camera on \k goniostat'
_diffrn_detector_area_resol_mean 9
_diffrn_measured_fraction_theta_full 0.999
_diffrn_measured_fraction_theta_max 0.999
_diffrn_measurement_device_type 'Nonius KappaCCD area-detector diffractometer'
_diffrn_measurement_method '\w scans with \k offsets'
_diffrn_radiation_monochromator 'horizontally mounted graphite crystal'
_diffrn_radiation_source 'Nonius FR590 sealed tube generator'
_diffrn_radiation_type 'Mo K\a'
_diffrn_radiation_wavelength 0.71073
_diffrn_reflns_av_R_equivalents 0.0740
_diffrn_reflns_av_sigmaI/netI 0.0399
_diffrn_reflns_limit_h_max 14
_diffrn_reflns_limit_h_min -14
_diffrn_reflns_limit_k_max 10
_diffrn_reflns_limit_k_min -9
_diffrn_reflns_limit_l_max 19
_diffrn_reflns_limit_l_min -19
_diffrn_reflns_number 25339
_diffrn_reflns_theta_full 25.02
_diffrn_reflns_theta_max 25.02
_diffrn_reflns_theta_min 2.42
_diffrn_standards_decay_% 0
_diffrn_standards_number 0
_exptl_absorpt_coefficient_mu 0.0810
_exptl_absorpt_correction_type none
_exptl_crystal_colour colourless
_exptl_crystal_density_diffrn 1.185
_exptl_crystal_density_method 'not measured'
_exptl_crystal_description prism
_exptl_crystal_F_000 888
_exptl_crystal_size_max 0.22
_exptl_crystal_size_mid 0.20
_exptl_crystal_size_min 0.15
_refine_diff_density_max 0.153
_refine_diff_density_min -0.147
_refine_diff_density_rms 0.035
_refine_ls_abs_structure_details 'Flack & Bernardinelli (1999, 2000)'
_refine_ls_abs_structure_Flack 1.1(13)
_refine_ls_extinction_coef 0.014(2)
_refine_ls_extinction_expression Fc^*^=kFc[1+0.001xFc^2^\l^3^/sin(2\q)]^-1/4^
_refine_ls_extinction_method SHELXL
_refine_ls_goodness_of_fit_ref 1.084
_refine_ls_hydrogen_treatment mixed
_refine_ls_matrix_type full
_refine_ls_number_parameters 273
_refine_ls_number_reflns 2085
_refine_ls_number_restraints 1
_refine_ls_restrained_S_all 1.084
_refine_ls_R_factor_all 0.0565
_refine_ls_R_factor_gt 0.0412
_refine_ls_shift/su_max 0.001
_refine_ls_shift/su_mean 0.000
_refine_ls_structure_factor_coef Fsqd
_refine_ls_weighting_details 'w=1/[\s^2^(Fo^2^)+(0.0552P)^2^+0.0927P] where P=(Fo^2^+2Fc^2^)/3'
_refine_ls_weighting_scheme calc
_refine_ls_wR_factor_gt 0.0926
_refine_ls_wR_factor_ref 0.1011
_reflns_number_gt 1740
_reflns_number_total 2087
_reflns_threshold_expression 'I > 2\s(I)'
_cod_data_source_file ol800564d_si.cif
_cod_data_source_block 23a
_cod_depositor_comments
;
The following automatic conversions were performed:

'_atom_sites_solution_hydrogens' value 'geom & difmap' was changed to
'mixed'.

Automatic conversion script
Id: cif_fix_values 6452 2018-10-05 10:23:21Z andrius 
;
_cod_original_sg_symbol_H-M 'P 41         '
_cod_database_code 1504673

loop_
_symmetry_equiv_pos_as_xyz
'x, y, z'
'-x, -y, z+1/2'
'-y, x, z+1/4'
'y, -x, z+3/4'

loop_
_atom_site_label
_atom_site_type_symbol
_atom_site_fract_x
_atom_site_fract_y
_atom_site_fract_z
_atom_site_U_iso_or_equiv
_atom_site_adp_type
_atom_site_occupancy
_atom_site_symmetry_multiplicity
_atom_site_calc_flag
_atom_site_refinement_flags
O1 O 0.7425(2) 0.05651(17) 0.70053(14) 0.0473(6) Uani 1 1 d .
H1 H 0.794(4) 0.024(5) 0.738(4) 0.14(2) Uiso 1 1 d .
O11 O 0.95820(18) 0.11568(18) 0.56995(15) 0.0500(6) Uani 1 1 d .
O15 O 0.67485(18) 0.10592(17) 0.38161(14) 0.0484(6) Uani 1 1 d .
O20 O 0.7589(2) -0.25877(18) 0.44157(14) 0.0552(6) Uani 1 1 d .
O21 O 0.61357(15) -0.13988(16) 0.46086(13) 0.0381(5) Uani 1 1 d .
C1 C 0.7983(2) 0.1464(2) 0.65816(17) 0.0340(7) Uani 1 1 d .
C2 C 0.7100(2) 0.2345(2) 0.62771(19) 0.0385(7) Uani 1 1 d .
C3 C 0.7702(3) 0.3076(3) 0.5639(2) 0.0537(9) Uani 1 1 d .
H31 H 0.7171 0.3596 0.5363 0.064 Uiso 1 1 calc R
H32 H 0.8071 0.2609 0.5208 0.064 Uiso 1 1 calc R
C4 C 0.8581(3) 0.3729(3) 0.6157(3) 0.0620(11) Uani 1 1 d .
H41 H 0.9355 0.3522 0.5993 0.074 Uiso 1 1 calc R
H42 H 0.8484 0.4550 0.6093 0.074 Uiso 1 1 calc R
C5 C 0.8324(3) 0.3353(3) 0.7053(2) 0.0470(8) Uani 1 1 d .
H5 H 0.8589 0.3886 0.7493 0.056 Uiso 1 1 calc R
C6 C 0.8760(3) 0.2161(3) 0.7152(2) 0.0440(8) Uani 1 1 d .
H61 H 0.8704 0.1909 0.7739 0.053 Uiso 1 1 calc R
H62 H 0.9551 0.2104 0.6969 0.053 Uiso 1 1 calc R
C7 C 0.5976(3) 0.1860(3) 0.6004(2) 0.0577(10) Uani 1 1 d .
H71 H 0.5393 0.2435 0.6056 0.086 Uiso 1 1 calc R
H72 H 0.5785 0.1218 0.6360 0.086 Uiso 1 1 calc R
H73 H 0.6026 0.1613 0.5422 0.086 Uiso 1 1 calc R
C8 C 0.7046(2) 0.3186(3) 0.7032(2) 0.0432(7) Uani 1 1 d .
C9 C 0.6379(3) 0.4262(3) 0.6841(3) 0.0674(11) Uani 1 1 d .
H91 H 0.5613 0.4064 0.6675 0.101 Uiso 1 1 calc R
H92 H 0.6745 0.4671 0.6385 0.101 Uiso 1 1 calc R
H93 H 0.6355 0.4737 0.7339 0.101 Uiso 1 1 calc R
C10 C 0.6553(3) 0.2698(3) 0.7832(2) 0.0595(10) Uani 1 1 d .
H101 H 0.6694 0.3215 0.8296 0.089 Uiso 1 1 calc R
H102 H 0.6907 0.1973 0.7951 0.089 Uiso 1 1 calc R
H103 H 0.5743 0.2594 0.7764 0.089 Uiso 1 1 calc R
C11 C 0.8609(2) 0.0919(2) 0.58545(18) 0.0355(7) Uani 1 1 d .
C12 C 0.7999(2) 0.0054(3) 0.53475(19) 0.0398(7) Uani 1 1 d .
H121 H 0.7207 0.0290 0.5286 0.048 Uiso 1 1 calc R
H122 H 0.8005 -0.0665 0.5656 0.048 Uiso 1 1 calc R
C13 C 0.8492(2) -0.0139(3) 0.4483(2) 0.0429(8) Uani 1 1 d .
H131 H 0.9178 -0.0601 0.4540 0.052 Uiso 1 1 calc R
H132 H 0.8719 0.0595 0.4248 0.052 Uiso 1 1 calc R
C14 C 0.7702(2) -0.0717(2) 0.38594(18) 0.0366(7) Uani 1 1 d .
C15 C 0.6818(2) 0.0124(2) 0.35259(19) 0.0377(7) Uani 1 1 d .
C16 C 0.6119(2) -0.0259(3) 0.2803(2) 0.0438(8) Uani 1 1 d .
H161 H 0.5645 0.0369 0.2605 0.053 Uiso 1 1 calc R
H162 H 0.5618 -0.0875 0.2984 0.053 Uiso 1 1 calc R
C17 C 0.6863(3) -0.0666(3) 0.2093(2) 0.0445(7) Uani 1 1 d .
H171 H 0.6389 -0.0966 0.1637 0.053 Uiso 1 1 calc R
H172 H 0.7300 -0.0027 0.1868 0.053 Uiso 1 1 calc R
C18 C 0.7662(3) -0.1574(3) 0.23951(19) 0.0446(8) Uani 1 1 d .
H181 H 0.7224 -0.2235 0.2579 0.054 Uiso 1 1 calc R
H182 H 0.8152 -0.1811 0.1929 0.054 Uiso 1 1 calc R
C19 C 0.8380(2) -0.1162(3) 0.31102(19) 0.0416(8) Uani 1 1 d .
H191 H 0.8875 -0.0556 0.2904 0.050 Uiso 1 1 calc R
H192 H 0.8864 -0.1785 0.3302 0.050 Uiso 1 1 calc R
C20 C 0.7141(2) -0.1697(2) 0.43092(18) 0.0365(7) Uani 1 1 d .
C22 C 0.5492(3) -0.2119(3) 0.5195(2) 0.0442(8) Uani 1 1 d .
C23 C 0.5212(4) -0.3231(3) 0.4795(3) 0.0680(11) Uani 1 1 d .
H231 H 0.4848 -0.3101 0.4255 0.102 Uiso 1 1 calc R
H232 H 0.4703 -0.3652 0.5159 0.102 Uiso 1 1 calc R
H233 H 0.5902 -0.3663 0.4711 0.102 Uiso 1 1 calc R
C24 C 0.6137(3) -0.2257(3) 0.5996(2) 0.0574(10) Uani 1 1 d .
H241 H 0.5693 -0.2702 0.6390 0.086 Uiso 1 1 calc R
H242 H 0.6292 -0.1518 0.6237 0.086 Uiso 1 1 calc R
H243 H 0.6847 -0.2643 0.5882 0.086 Uiso 1 1 calc R
C25 C 0.4443(3) -0.1413(3) 0.5320(3) 0.0678(11) Uani 1 1 d .
H251 H 0.4050 -0.1329 0.4787 0.102 Uiso 1 1 calc R
H252 H 0.4654 -0.0671 0.5531 0.102 Uiso 1 1 calc R
H253 H 0.3947 -0.1783 0.5723 0.102 Uiso 1 1 calc R

loop_
_atom_site_aniso_label
_atom_site_aniso_U_11
_atom_site_aniso_U_22
_atom_site_aniso_U_33
_atom_site_aniso_U_23
_atom_site_aniso_U_13
_atom_site_aniso_U_12
O1 0.0611(14) 0.0453(12) 0.0354(13) 0.0049(10) 0.0027(11) -0.0145(11)
O11 0.0405(12) 0.0567(13) 0.0526(14) -0.0092(11) 0.0057(11) -0.0072(10)
O15 0.0632(14) 0.0377(12) 0.0442(14) -0.0015(11) 0.0025(11) 0.0056(10)
O20 0.0725(15) 0.0460(13) 0.0470(15) 0.0055(11) 0.0093(12) 0.0143(12)
O21 0.0375(11) 0.0429(11) 0.0340(11) 0.0024(9) 0.0002(9) -0.0042(9)
C1 0.0373(15) 0.0362(15) 0.0286(16) 0.0024(13) -0.0010(13) -0.0066(13)
C2 0.0391(16) 0.0478(17) 0.0285(16) 0.0005(14) -0.0001(13) 0.0001(14)
C3 0.075(2) 0.0506(19) 0.0356(19) 0.0096(15) 0.0048(17) 0.0153(17)
C4 0.075(2) 0.0408(19) 0.070(3) 0.0033(18) 0.024(2) -0.0082(18)
C5 0.0475(18) 0.0421(17) 0.051(2) -0.0124(16) 0.0068(16) -0.0073(14)
C6 0.0439(17) 0.0518(19) 0.0362(18) -0.0074(15) -0.0064(15) -0.0023(15)
C7 0.0399(17) 0.082(2) 0.051(2) -0.0195(19) -0.0100(16) 0.0108(17)
C8 0.0447(18) 0.0476(17) 0.0373(18) -0.0057(15) 0.0015(14) 0.0012(14)
C9 0.068(2) 0.068(2) 0.066(3) -0.012(2) 0.004(2) 0.021(2)
C10 0.056(2) 0.080(3) 0.043(2) -0.0192(19) 0.0134(17) -0.0091(19)
C11 0.0344(16) 0.0383(16) 0.0339(17) 0.0032(13) -0.0036(13) -0.0014(13)
C12 0.0375(16) 0.0455(17) 0.0363(18) -0.0007(14) -0.0014(14) -0.0028(14)
C13 0.0371(16) 0.0554(19) 0.0363(18) -0.0061(15) -0.0009(14) 0.0005(14)
C14 0.0378(15) 0.0411(16) 0.0310(16) -0.0041(13) 0.0021(13) 0.0025(13)
C15 0.0420(17) 0.0372(17) 0.0340(17) 0.0020(14) 0.0063(13) 0.0027(14)
C16 0.0431(17) 0.0496(18) 0.0388(18) 0.0008(15) -0.0017(14) 0.0039(15)
C17 0.0513(18) 0.0520(18) 0.0304(16) -0.0026(14) -0.0015(15) 0.0022(15)
C18 0.0527(19) 0.0484(19) 0.0327(18) -0.0074(14) 0.0037(14) 0.0046(16)
C19 0.0426(16) 0.0487(18) 0.0333(17) -0.0001(14) 0.0043(14) 0.0084(14)
C20 0.0439(17) 0.0402(17) 0.0256(16) -0.0061(13) -0.0028(13) 0.0031(14)
C22 0.0427(17) 0.0541(19) 0.0357(18) 0.0079(15) -0.0024(15) -0.0168(15)
C23 0.093(3) 0.061(2) 0.050(2) 0.0080(18) -0.010(2) -0.035(2)
C24 0.058(2) 0.082(3) 0.0321(19) 0.0090(17) -0.0032(16) -0.0212(19)
C25 0.043(2) 0.084(3) 0.076(3) 0.021(2) 0.016(2) -0.0042(18)

loop_
_atom_type_symbol
_atom_type_description
_atom_type_number_in_cell
_atom_type_scat_dispersion_real
_atom_type_scat_dispersion_imag
_atom_type_scat_source
C C 96 0.0033 0.0016
; International Tables for Crystallography (1992). 
Vol. C, Tables 4.2.6.8 and 6.1.1.4
;
H H 152 0.0000 0.0000
; International Tables for Crystallography (1992). 
Vol. C, Tables 4.2.6.8 and 6.1.1.4
;
O O 20 0.0106 0.0060
; International Tables for Crystallography (1992). 
Vol. C, Tables 4.2.6.8 and 6.1.1.4
;

loop_
_geom_angle_atom_site_label_1
_geom_angle_atom_site_label_2
_geom_angle_atom_site_label_3
_geom_angle
C1 O1 H1 108(3)
C20 O21 C22 122.4(2)
O1 C1 C11 105.7(2)
O1 C1 C6 113.6(2)
C11 C1 C6 112.8(2)
O1 C1 C2 109.8(2)
C11 C1 C2 112.1(2)
C6 C1 C2 103.1(2)
C3 C2 C7 116.0(3)
C3 C2 C1 106.1(2)
C7 C2 C1 115.2(3)
C3 C2 C8 99.9(2)
C7 C2 C8 115.2(2)
C1 C2 C8 102.4(2)
C2 C3 C4 104.2(3)
C2 C3 H31 110.9
C4 C3 H31 110.9
C2 C3 H32 110.9
C4 C3 H32 110.9
H31 C3 H32 108.9
C5 C4 C3 102.7(3)
C5 C4 H41 111.2
C3 C4 H41 111.2
C5 C4 H42 111.2
C3 C4 H42 111.2
H41 C4 H42 109.1
C6 C5 C4 107.6(3)
C6 C5 C8 102.7(2)
C4 C5 C8 102.5(3)
C6 C5 H5 114.3
C4 C5 H5 114.3
C8 C5 H5 114.3
C5 C6 C1 103.6(2)
C5 C6 H61 111.0
C1 C6 H61 111.0
C5 C6 H62 111.0
C1 C6 H62 111.0
H61 C6 H62 109.0
C2 C7 H71 109.5
C2 C7 H72 109.5
H71 C7 H72 109.5
C2 C7 H73 109.5
H71 C7 H73 109.5
H72 C7 H73 109.5
C10 C8 C5 114.4(3)
C10 C8 C9 106.7(3)
C5 C8 C9 114.0(3)
C10 C8 C2 114.9(2)
C5 C8 C2 93.4(2)
C9 C8 C2 113.5(3)
C8 C9 H91 109.5
C8 C9 H92 109.5
H91 C9 H92 109.5
C8 C9 H93 109.5
H91 C9 H93 109.5
H92 C9 H93 109.5
C8 C10 H101 109.5
C8 C10 H102 109.5
H101 C10 H102 109.5
C8 C10 H103 109.5
H101 C10 H103 109.5
H102 C10 H103 109.5
O11 C11 C12 120.7(3)
O11 C11 C1 121.4(3)
C12 C11 C1 117.9(2)
C11 C12 C13 114.2(2)
C11 C12 H121 108.7
C13 C12 H121 108.7
C11 C12 H122 108.7
C13 C12 H122 108.7
H121 C12 H122 107.6
C12 C13 C14 115.1(2)
C12 C13 H131 108.5
C14 C13 H131 108.5
C12 C13 H132 108.5
C14 C13 H132 108.5
H131 C13 H132 107.5
C20 C14 C13 107.7(2)
C20 C14 C19 109.5(2)
C13 C14 C19 109.9(2)
C20 C14 C15 111.0(2)
C13 C14 C15 110.6(2)
C19 C14 C15 108.1(2)
O15 C15 C16 122.6(3)
O15 C15 C14 120.6(3)
C16 C15 C14 116.6(2)
C15 C16 C17 110.6(2)
C15 C16 H161 109.5
C17 C16 H161 109.5
C15 C16 H162 109.5
C17 C16 H162 109.5
H161 C16 H162 108.1
C18 C17 C16 110.7(3)
C18 C17 H171 109.5
C16 C17 H171 109.5
C18 C17 H172 109.5
C16 C17 H172 109.5
H171 C17 H172 108.1
C19 C18 C17 111.4(3)
C19 C18 H181 109.4
C17 C18 H181 109.4
C19 C18 H182 109.4
C17 C18 H182 109.4
H181 C18 H182 108.0
C18 C19 C14 114.0(2)
C18 C19 H191 108.8
C14 C19 H191 108.8
C18 C19 H192 108.8
C14 C19 H192 108.8
H191 C19 H192 107.7
O20 C20 O21 125.6(3)
O20 C20 C14 123.2(3)
O21 C20 C14 111.0(2)
O21 C22 C24 109.8(2)
O21 C22 C23 110.6(3)
C24 C22 C23 112.3(3)
O21 C22 C25 100.9(2)
C24 C22 C25 111.6(3)
C23 C22 C25 111.1(3)
C22 C23 H231 109.5
C22 C23 H232 109.5
H231 C23 H232 109.5
C22 C23 H233 109.5
H231 C23 H233 109.5
H232 C23 H233 109.5
C22 C24 H241 109.5
C22 C24 H242 109.5
H241 C24 H242 109.5
C22 C24 H243 109.5
H241 C24 H243 109.5
H242 C24 H243 109.5
C22 C25 H251 109.5
C22 C25 H252 109.5
H251 C25 H252 109.5
C22 C25 H253 109.5
H251 C25 H253 109.5
H252 C25 H253 109.5

loop_
_geom_bond_atom_site_label_1
_geom_bond_atom_site_label_2
_geom_bond_distance
O1 C1 1.432(3)
O1 H1 0.94(6)
O11 C11 1.220(3)
O15 C15 1.211(3)
O20 C20 1.201(3)
O21 C20 1.339(4)
O21 C22 1.486(4)
C1 C11 1.529(4)
C1 C6 1.545(4)
C1 C2 1.565(4)
C2 C3 1.523(5)
C2 C7 1.524(4)
C2 C8 1.573(4)
C3 C4 1.548(5)
C3 H31 0.9900
C3 H32 0.9900
C4 C5 1.536(5)
C4 H41 0.9900
C4 H42 0.9900
C5 C6 1.521(4)
C5 C8 1.537(4)
C5 H5 1.0000
C6 H61 0.9900
C6 H62 0.9900
C7 H71 0.9800
C7 H72 0.9800
C7 H73 0.9800
C8 C10 1.525(5)
C8 C9 1.540(5)
C9 H91 0.9800
C9 H92 0.9800
C9 H93 0.9800
C10 H101 0.9800
C10 H102 0.9800
C10 H103 0.9800
C11 C12 1.501(4)
C12 C13 1.524(4)
C12 H121 0.9900
C12 H122 0.9900
C13 C14 1.536(4)
C13 H131 0.9900
C13 H132 0.9900
C14 C20 1.528(4)
C14 C19 1.541(4)
C14 C15 1.550(4)
C15 C16 1.499(4)
C16 C17 1.522(4)
C16 H161 0.9900
C16 H162 0.9900
C17 C18 1.521(4)
C17 H171 0.9900
C17 H172 0.9900
C18 C19 1.513(4)
C18 H181 0.9900
C18 H182 0.9900
C19 H191 0.9900
C19 H192 0.9900
C22 C24 1.506(5)
C22 C23 1.510(5)
C22 C25 1.521(5)
C23 H231 0.9800
C23 H232 0.9800
C23 H233 0.9800
C24 H241 0.9800
C24 H242 0.9800
C24 H243 0.9800
C25 H251 0.9800
C25 H252 0.9800
C25 H253 0.9800

loop_
_geom_hbond_atom_site_label_D
_geom_hbond_atom_site_label_H
_geom_hbond_atom_site_label_A
_geom_hbond_distance_DH
_geom_hbond_distance_HA
_geom_hbond_distance_DA
_geom_hbond_angle_DHA
_geom_hbond_site_symmetry_A
_geom_hbond_publ_flag
O1 H1 O11 0.94(6) 1.87(6) 2.810(3) 174(5) 3_645 yes

loop_
_geom_torsion_atom_site_label_1
_geom_torsion_atom_site_label_2
_geom_torsion_atom_site_label_3
_geom_torsion_atom_site_label_4
_geom_torsion
O1 C1 C2 C3 -164.5(2)
C11 C1 C2 C3 -47.4(3)
C6 C1 C2 C3 74.2(3)
O1 C1 C2 C7 -34.7(3)
C11 C1 C2 C7 82.4(3)
C6 C1 C2 C7 -156.0(3)
O1 C1 C2 C8 91.2(2)
C11 C1 C2 C8 -151.7(2)
C6 C1 C2 C8 -30.1(3)
C7 C2 C3 C4 162.9(3)
C1 C2 C3 C4 -67.7(3)
C8 C2 C3 C4 38.4(3)
C2 C3 C4 C5 -3.8(3)
C3 C4 C5 C6 74.5(3)
C3 C4 C5 C8 -33.4(3)
C4 C5 C6 C1 -67.9(3)
C8 C5 C6 C1 39.7(3)
O1 C1 C6 C5 -123.8(3)
C11 C1 C6 C5 116.0(3)
C2 C1 C6 C5 -5.0(3)
C6 C5 C8 C10 63.1(3)
C4 C5 C8 C10 174.6(3)
C6 C5 C8 C9 -173.8(3)
C4 C5 C8 C9 -62.3(3)
C6 C5 C8 C2 -56.2(3)
C4 C5 C8 C2 55.3(3)
C3 C2 C8 C10 -175.8(3)
C7 C2 C8 C10 59.1(4)
C1 C2 C8 C10 -66.7(3)
C3 C2 C8 C5 -56.9(3)
C7 C2 C8 C5 178.0(3)
C1 C2 C8 C5 52.1(3)
C3 C2 C8 C9 61.1(3)
C7 C2 C8 C9 -64.0(4)
C1 C2 C8 C9 170.2(3)
O1 C1 C11 O11 -134.0(3)
C6 C1 C11 O11 -9.4(4)
C2 C1 C11 O11 106.5(3)
O1 C1 C11 C12 44.3(3)
C6 C1 C11 C12 169.0(3)
C2 C1 C11 C12 -75.2(3)
O11 C11 C12 C13 -22.2(4)
C1 C11 C12 C13 159.4(2)
C11 C12 C13 C14 -161.6(2)
C12 C13 C14 C20 -44.8(3)
C12 C13 C14 C19 -164.1(3)
C12 C13 C14 C15 76.7(3)
C20 C14 C15 O15 112.7(3)
C13 C14 C15 O15 -6.8(4)
C19 C14 C15 O15 -127.1(3)
C20 C14 C15 C16 -71.0(3)
C13 C14 C15 C16 169.5(2)
C19 C14 C15 C16 49.2(3)
O15 C15 C16 C17 123.1(3)
C14 C15 C16 C17 -53.2(3)
C15 C16 C17 C18 55.1(3)
C16 C17 C18 C19 -57.5(3)
C17 C18 C19 C14 56.3(4)
C20 C14 C19 C18 71.4(3)
C13 C14 C19 C18 -170.4(3)
C15 C14 C19 C18 -49.7(3)
C22 O21 C20 O20 6.4(4)
C22 O21 C20 C14 -169.3(2)
C13 C14 C20 O20 -80.2(3)
C19 C14 C20 O20 39.3(4)
C15 C14 C20 O20 158.6(3)
C13 C14 C20 O21 95.6(3)
C19 C14 C20 O21 -144.9(2)
C15 C14 C20 O21 -25.6(3)
C20 O21 C22 C24 62.9(4)
C20 O21 C22 C23 -61.5(4)
C20 O21 C22 C25 -179.2(3)
